data_7237235
loop_
_publ_author_name
'Usoltsev, Andrey N.'
'Elshobaki, Moneim'
'Adonin, Sergey A.'
'Frolova, Lyubov A.'
'Derzhavskaya, Tatiyana'
'Abramov, Pavel A.'
'Anokhin, Denis V.'
'Korolkov, Ilya V.'
'Luchkin, Sergey Yu.'
'Dremova, Nadezhda N.'
'Stevenson, Keith J.'
'Sokolov, Maxim N.'
'Fedin, Vladimir P.'
'Troshin, Pavel A.'

_publ_section_title
;
 Polymeric iodobismuthates {[Bi3I10]} and {[BiI4]} with N-heterocyclic
 cations: promising perovskite-like photoactive materials for electronic
 devices
;
_journal_issue 11
_journal_name_full 'Journal of Materials Chemistry A'
_journal_page_first 5957
_journal_paper_doi 10.1039/C8TA09204D
_journal_volume 7
_journal_year 2019
_chemical_formula_sum 'C10 H10 Bi I4 N'
_chemical_formula_weight 860.77
_space_group_crystal_system triclinic
_space_group_IT_number 2
_space_group_name_Hall '-P 1'
_space_group_name_H-M_alt 'P -1'
_atom_sites_solution_hydrogens geom
_atom_sites_solution_primary direct
_atom_sites_solution_secondary difmap
_audit_creation_method SHELXL-2014/7
_audit_update_record
;
2017-08-03 deposited with the CCDC.
2018-12-06 downloaded from the CCDC.
;
_cell_angle_alpha 71.809(4)
_cell_angle_beta 84.837(3)
_cell_angle_gamma 83.290(3)
_cell_formula_units_Z 2
_cell_length_a 7.6749(3)
_cell_length_b 10.0389(4)
_cell_length_c 11.4778(5)
_cell_measurement_reflns_used 3282
_cell_measurement_temperature 130(2)
_cell_measurement_theta_max 29.2270
_cell_measurement_theta_min 3.6860
_cell_volume 833.04(6)
_computing_cell_refinement 'CrysAlisPro 1.171.38.41 (Rigaku OD, 2015)'
_computing_data_collection 'CrysAlisPro 1.171.38.41 (Rigaku OD, 2015)'
_computing_data_reduction 'CrysAlisPro 1.171.38.41 (Rigaku OD, 2015)'
_computing_molecular_graphics 'ShelXle (H\"ubschle, 2011)'
_computing_publication_material 'CIFTAB-2014 (Sheldrick, 2014)'
_computing_structure_refinement 'SHELXL-2014 (Sheldrick, 2014)'
_computing_structure_solution 'SHELXS-2014 (Sheldrick, 2014)'
_diffrn_ambient_temperature 130(2)
_diffrn_detector 'CCD plate'
_diffrn_detector_area_resol_mean 10.6168
_diffrn_detector_type AtlasS2
_diffrn_measured_fraction_theta_full 0.998
_diffrn_measured_fraction_theta_max 0.827
_diffrn_measurement_device 'four-circle diffractometer'
_diffrn_measurement_device_type 'New Xcalibur, AtlasS2'
_diffrn_measurement_method '\w scans'
_diffrn_radiation_monochromator graphite
_diffrn_radiation_probe x-ray
_diffrn_radiation_source 'fine-focus sealed tube'
_diffrn_radiation_type MoK\a
_diffrn_radiation_wavelength 0.71073
_diffrn_reflns_av_R_equivalents 0.0359
_diffrn_reflns_av_unetI/netI 0.0618
_diffrn_reflns_Laue_measured_fraction_full 0.998
_diffrn_reflns_Laue_measured_fraction_max 0.827
_diffrn_reflns_limit_h_max 10
_diffrn_reflns_limit_h_min -8
_diffrn_reflns_limit_k_max 12
_diffrn_reflns_limit_k_min -11
_diffrn_reflns_limit_l_max 15
_diffrn_reflns_limit_l_min -15
_diffrn_reflns_number 6579
_diffrn_reflns_point_group_measured_fraction_full 0.998
_diffrn_reflns_point_group_measured_fraction_max 0.827
_diffrn_reflns_theta_full 25.500
_diffrn_reflns_theta_max 29.576
_diffrn_reflns_theta_min 3.343
_diffrn_source 'sealed X-ray tube'
_exptl_absorpt_coefficient_mu 17.973
_exptl_absorpt_correction_T_max 1.00000
_exptl_absorpt_correction_T_min 0.13940
_exptl_absorpt_correction_type multi-scan
_exptl_absorpt_process_details
;
CrysAlisPro 1.171.38.41 (Rigaku Oxford Diffraction, 2015)
Empirical absorption correction using spherical harmonics,
implemented in SCALE3 ABSPACK scaling algorithm.
;
_exptl_crystal_colour yellow
_exptl_crystal_density_diffrn 3.432
_exptl_crystal_description block
_exptl_crystal_F_000 744
_exptl_crystal_size_max 0.150
_exptl_crystal_size_mid 0.150
_exptl_crystal_size_min 0.050
_refine_diff_density_max 2.827
_refine_diff_density_min -4.081
_refine_diff_density_rms 0.382
_refine_ls_extinction_method none
_refine_ls_goodness_of_fit_ref 1.026
_refine_ls_hydrogen_treatment constr
_refine_ls_matrix_type full
_refine_ls_number_parameters 145
_refine_ls_number_reflns 3863
_refine_ls_number_restraints 0
_refine_ls_restrained_S_all 1.026
_refine_ls_R_factor_all 0.0480
_refine_ls_R_factor_gt 0.0417
_refine_ls_shift/su_max 0.000
_refine_ls_shift/su_mean 0.000
_refine_ls_structure_factor_coef Fsqd
_refine_ls_weighting_details 'w=1/[\s^2^(Fo^2^)+(0.0375P)^2^] where P=(Fo^2^+2Fc^2^)/3'
_refine_ls_weighting_scheme calc
_refine_ls_wR_factor_gt 0.0855
_refine_ls_wR_factor_ref 0.0893
_reflns_Friedel_coverage 0.000
_reflns_number_gt 3419
_reflns_number_total 3863
_reflns_threshold_expression >2\s(I)
_cod_data_source_file c8ta09204d2.cif
_cod_data_source_block AU91_a
_cod_database_code 7237235
_shelx_shelxl_version_number 2014/7
_shelx_space_group_comment
;
The symmetry employed for this shelxl refinement is uniquely defined
by the following loop, which should always be used as a source of
symmetry information in preference to the above space-group names.
They are only intended as comments.
;
_shelx_estimated_absorpt_t_min 0.174
_shelx_estimated_absorpt_t_max 0.467

loop_
_space_group_symop_operation_xyz
'x, y, z'
'-x, -y, -z'

loop_
_atom_site_label
_atom_site_type_symbol
_atom_site_fract_x
_atom_site_fract_y
_atom_site_fract_z
_atom_site_U_iso_or_equiv
_atom_site_adp_type
_atom_site_occupancy
_atom_site_site_symmetry_order
_atom_site_calc_flag
_atom_site_refinement_flags_posn
_atom_site_refinement_flags_adp
C1 C 0.4046(13) 1.3454(11) 0.1366(10) 0.034(3) Uani 1 1 d . .
H1A H 0.3864 1.3444 0.2224 0.051 Uiso 1 1 calc R U
H1B H 0.5304 1.3452 0.1124 0.051 Uiso 1 1 calc R U
H1C H 0.3414 1.4303 0.0840 0.051 Uiso 1 1 calc R U
C2 C 0.2693(11) 1.1224(10) 0.2237(8) 0.021(2) Uani 1 1 d . .
H2A H 0.2645 1.1380 0.3014 0.025 Uiso 1 1 calc R U
C3 C 0.3484(10) 1.1979(9) 0.0135(8) 0.0185(19) Uani 1 1 d . .
H3A H 0.3982 1.2653 -0.0555 0.022 Uiso 1 1 calc R U
C4 C 0.2078(11) 1.0041(10) 0.2157(8) 0.0203(19) Uani 1 1 d . .
H4A H 0.1580 0.9396 0.2868 0.024 Uiso 1 1 calc R U
C5 C 0.2887(10) 1.0795(9) -0.0024(8) 0.0145(17) Uani 1 1 d . .
C6 C 0.2183(10) 0.9779(9) 0.1017(8) 0.0175(19) Uani 1 1 d . .
C7 C 0.1576(11) 0.8563(10) 0.0860(9) 0.023(2) Uani 1 1 d . .
H7A H 0.1087 0.7875 0.1543 0.028 Uiso 1 1 calc R U
C8 C 0.1699(11) 0.8393(11) -0.0275(10) 0.030(3) Uani 1 1 d . .
H8A H 0.1311 0.7573 -0.0375 0.036 Uiso 1 1 calc R U
C9 C 0.2389(11) 0.9405(11) -0.1300(9) 0.027(2) Uani 1 1 d . .
H9A H 0.2444 0.9257 -0.2081 0.033 Uiso 1 1 calc R U
C10 C 0.2988(11) 1.0603(11) -0.1208(8) 0.022(2) Uani 1 1 d . .
H10A H 0.3454 1.1280 -0.1910 0.026 Uiso 1 1 calc R U
N1 N 0.3380(9) 1.2196(8) 0.1228(7) 0.0184(16) Uani 1 1 d . .
I1 I 0.43100(7) 0.59797(6) 0.31297(5) 0.01637(14) Uani 1 1 d . .
I2 I 0.92069(7) 0.47638(6) 0.17018(5) 0.01981(14) Uani 1 1 d . .
I3 I 0.65437(8) 0.15239(6) 0.44416(5) 0.02106(15) Uani 1 1 d . .
I4 I 1.11074(7) 0.27873(6) 0.54563(5) 0.01843(14) Uani 1 1 d . .
Bi1 Bi 0.77322(4) 0.42212(3) 0.42594(3) 0.01312(10) Uani 1 1 d . .

loop_
_atom_site_aniso_label
_atom_site_aniso_U_11
_atom_site_aniso_U_22
_atom_site_aniso_U_33
_atom_site_aniso_U_23
_atom_site_aniso_U_13
_atom_site_aniso_U_12
C1 0.034(6) 0.027(6) 0.046(7) -0.014(6) -0.012(5) -0.005(4)
C2 0.016(4) 0.033(6) 0.014(4) -0.008(4) 0.004(3) -0.007(4)
C3 0.010(4) 0.017(5) 0.023(5) 0.002(4) 0.002(3) -0.004(3)
C4 0.020(4) 0.018(5) 0.021(5) 0.000(4) -0.007(4) -0.005(4)
C5 0.008(4) 0.017(5) 0.016(4) -0.003(4) -0.003(3) 0.004(3)
C6 0.014(4) 0.016(5) 0.024(5) -0.009(4) -0.008(3) 0.003(3)
C7 0.016(4) 0.025(6) 0.027(5) -0.007(5) -0.003(4) 0.001(4)
C8 0.010(4) 0.030(6) 0.060(7) -0.029(6) -0.011(4) 0.005(4)
C9 0.020(5) 0.040(7) 0.026(5) -0.018(5) -0.012(4) 0.009(4)
C10 0.020(4) 0.031(6) 0.013(4) -0.005(4) -0.005(3) 0.004(4)
N1 0.017(4) 0.019(4) 0.019(4) -0.005(4) -0.006(3) 0.002(3)
I1 0.0151(3) 0.0209(3) 0.0112(3) -0.0027(2) -0.0007(2) -0.0004(2)
I2 0.0202(3) 0.0244(3) 0.0136(3) -0.0049(3) 0.0034(2) -0.0030(2)
I3 0.0291(3) 0.0175(3) 0.0181(3) -0.0047(3) -0.0035(2) -0.0088(2)
I4 0.0148(3) 0.0159(3) 0.0238(3) -0.0035(3) -0.0055(2) -0.0020(2)
Bi1 0.01258(16) 0.01518(19) 0.01164(18) -0.00350(14) -0.00064(12) -0.00316(12)

loop_
_atom_type_symbol
_atom_type_description
_atom_type_scat_dispersion_real
_atom_type_scat_dispersion_imag
_atom_type_scat_source
C C 0.0033 0.0016 'International Tables Vol C Tables 4.2.6.8 and 6.1.1.4'
H H 0.0000 0.0000 'International Tables Vol C Tables 4.2.6.8 and 6.1.1.4'
N N 0.0061 0.0033 'International Tables Vol C Tables 4.2.6.8 and 6.1.1.4'
I I -0.4742 1.8119 'International Tables Vol C Tables 4.2.6.8 and 6.1.1.4'
Bi Bi -4.1077 10.2566 'International Tables Vol C Tables 4.2.6.8 and 6.1.1.4'

loop_
_geom_angle_atom_site_label_1
_geom_angle_atom_site_label_2
_geom_angle_atom_site_label_3
_geom_angle
_geom_angle_site_symmetry_1
_geom_angle_site_symmetry_3
N1 C1 H1A 109.5 . .
N1 C1 H1B 109.5 . .
H1A C1 H1B 109.5 . .
N1 C1 H1C 109.5 . .
H1A C1 H1C 109.5 . .
H1B C1 H1C 109.5 . .
C4 C2 N1 121.9(8) . .
C4 C2 H2A 119.1 . .
N1 C2 H2A 119.1 . .
N1 C3 C5 121.9(8) . .
N1 C3 H3A 119.0 . .
C5 C3 H3A 119.0 . .
C2 C4 C6 119.6(8) . .
C2 C4 H4A 120.2 . .
C6 C4 H4A 120.2 . .
C3 C5 C6 118.6(8) . .
C3 C5 C10 120.7(8) . .
C6 C5 C10 120.7(8) . .
C4 C6 C5 118.1(8) . .
C4 C6 C7 123.0(9) . .
C5 C6 C7 118.9(8) . .
C8 C7 C6 119.5(9) . .
C8 C7 H7A 120.2 . .
C6 C7 H7A 120.2 . .
C7 C8 C9 121.3(9) . .
C7 C8 H8A 119.4 . .
C9 C8 H8A 119.4 . .
C10 C9 C8 121.9(9) . .
C10 C9 H9A 119.0 . .
C8 C9 H9A 119.0 . .
C9 C10 C5 117.7(9) . .
C9 C10 H10A 121.1 . .
C5 C10 H10A 121.1 . .
C3 N1 C2 119.8(8) . .
C3 N1 C1 120.4(8) . .
C2 N1 C1 119.8(8) . .
Bi1 I1 Bi1 94.684(16) . 2_666
Bi1 I4 Bi1 92.930(16) . 2_766
I3 Bi1 I2 95.076(19) . .
I3 Bi1 I4 91.065(18) . .
I2 Bi1 I4 95.771(17) . .
I3 Bi1 I1 94.708(18) . .
I2 Bi1 I1 86.377(17) . .
I4 Bi1 I1 173.645(18) . .
I3 Bi1 I1 88.167(18) . 2_666
I2 Bi1 I1 171.305(18) . 2_666
I4 Bi1 I1 92.226(16) . 2_666
I1 Bi1 I1 85.316(16) . 2_666
I3 Bi1 I4 170.483(19) . 2_766
I2 Bi1 I4 94.397(18) . 2_766
I4 Bi1 I4 87.070(16) . 2_766
I1 Bi1 I4 86.802(16) . 2_766
I1 Bi1 I4 82.585(17) 2_666 2_766

loop_
_geom_bond_atom_site_label_1
_geom_bond_atom_site_label_2
_geom_bond_distance
_geom_bond_site_symmetry_2
C1 N1 1.474(11) .
C1 H1A 0.9800 .
C1 H1B 0.9800 .
C1 H1C 0.9800 .
C2 C4 1.359(12) .
C2 N1 1.370(11) .
C2 H2A 0.9500 .
C3 N1 1.332(11) .
C3 C5 1.392(12) .
C3 H3A 0.9500 .
C4 C6 1.408(12) .
C4 H4A 0.9500 .
C5 C6 1.418(12) .
C5 C10 1.425(12) .
C6 C7 1.423(12) .
C7 C8 1.359(13) .
C7 H7A 0.9500 .
C8 C9 1.401(15) .
C8 H8A 0.9500 .
C9 C10 1.373(13) .
C9 H9A 0.9500 .
C10 H10A 0.9500 .
I1 Bi1 3.1299(6) .
I1 Bi1 3.2138(6) 2_666
I2 Bi1 2.9569(6) .
I3 Bi1 2.8977(7) .
I4 Bi1 3.0339(6) .
I4 Bi1 3.3478(7) 2_766
Bi1 I1 3.2138(6) 2_666
Bi1 I4 3.3479(7) 2_766
